data_1572575
loop_
_publ_author_name
'Luo, Jian-Bin'
'Wei, Jun-Hua'
'He, Zi-Lin'
'Chen, Jing-Hua'
'Peng, Qing-Peng'
'Zhang, Zhi-Zhong'
'Kuang, Dai-Bin'

_publ_section_title
;
 Bisphosphonium cation based metal halide glass scintillators with tunable
 melting points.
;
_journal_issue 39
_journal_name_full 'Chemical science'
_journal_page_first 16338
_journal_page_last 16346
_journal_paper_doi 10.1039/d4sc04229h
_journal_volume 15
_journal_year 2024
_chemical_formula_moiety 'Br4 Mn, C44 H46 P2'
_chemical_formula_sum 'C44 H46 Br4 Mn P2'
_chemical_formula_weight 1011.33
_space_group_crystal_system orthorhombic
_space_group_IT_number 61
_space_group_name_Hall '-P 2ac 2ab'
_space_group_name_H-M_alt 'P b c a'
_atom_sites_solution_hydrogens geom
_atom_sites_solution_primary iterative
_audit_creation_date 2024-02-26
_audit_creation_method
;
Olex2 1.5
(compiled 2023.08.24 svn.re1ec1418 for OlexSys, GUI svn.r6817)
;
_audit_update_record
;
2024-04-18 deposited with the CCDC.	2024-09-11 downloaded from the CCDC.
;
_cell_angle_alpha 90
_cell_angle_beta 90
_cell_angle_gamma 90
_cell_formula_units_Z 8
_cell_length_a 15.4957(10)
_cell_length_b 33.2381(11)
_cell_length_c 16.6711(5)
_cell_measurement_reflns_used 11783
_cell_measurement_temperature 101(1)
_cell_measurement_theta_max 25.5790
_cell_measurement_theta_min 2.4200
_cell_volume 8586.4(7)
_computing_cell_refinement 'CrysAlisPro 1.171.43.94a (Rigaku OD, 2023)'
_computing_data_collection 'CrysAlisPro system (CCD 43.94a 64-bit (release 20-10-2023))'
_computing_data_reduction 'CrysAlisPro 1.171.43.94a (Rigaku OD, 2023)'
_computing_molecular_graphics 'Olex2 1.5 (Dolomanov et al., 2009)'
_computing_publication_material 'Olex2 1.5 (Dolomanov et al., 2009)'
_computing_structure_refinement 'SHELXL 2014/7 (Sheldrick, 2015)'
_computing_structure_solution 'olex2.solve 1.5 (Bourhis et al., 2015)'
_diffrn_ambient_environment N~2~
_diffrn_ambient_temperature 101(1)
_diffrn_detector 'Hybrid Pixel Array Detector'
_diffrn_detector_area_resol_mean 10.0000
_diffrn_detector_type HyPix
_diffrn_measured_fraction_theta_full 0.998
_diffrn_measured_fraction_theta_max 0.998
_diffrn_measurement_details
;
List of Runs (angles in degrees, time in seconds):

  # Type    Start    End  Width  t~exp~   \w     \q     \k     \f   Frames
#--------------------------------------------------------------------------
  1  \w    -14.00  13.00   0.50    3.00    --    6.23  88.00 -65.00   54
  2  \w    -18.00  27.00   0.50    3.00    --   -5.44 -99.00   0.00   90
  3  \w    -15.00  39.00   0.50    3.00    --    6.23 -99.00   0.00  108
  4  \w    -16.00  28.00   0.50    3.00    --   -5.44 -99.00  30.00   88
  5  \w    -15.00  30.00   0.50    3.00    --    6.23 -88.00 178.00   90
;
_diffrn_measurement_device 'four-circle diffractometer'
_diffrn_measurement_device_type 'XtaLAB Synergy R, HyPix'
_diffrn_measurement_method '\w scans'
_diffrn_orient_matrix_type 'CrysAlisPro convention (1999,Acta A55,543-557)'
_diffrn_orient_matrix_UB_11 -0.0182705000
_diffrn_orient_matrix_UB_12 -0.0344606000
_diffrn_orient_matrix_UB_13 0.0106565000
_diffrn_orient_matrix_UB_21 0.0276323000
_diffrn_orient_matrix_UB_22 0.0058074000
_diffrn_orient_matrix_UB_23 0.0159937000
_diffrn_orient_matrix_UB_31 -0.0267131000
_diffrn_orient_matrix_UB_32 0.0295501000
_diffrn_orient_matrix_UB_33 0.0092749000
_diffrn_radiation_monochromator mirror
_diffrn_radiation_probe x-ray
_diffrn_radiation_type 'Mo K\a'
_diffrn_radiation_wavelength 0.71073
_diffrn_reflns_av_R_equivalents 0.0639
_diffrn_reflns_av_unetI/netI 0.0425
_diffrn_reflns_Laue_measured_fraction_full 0.998
_diffrn_reflns_Laue_measured_fraction_max 0.998
_diffrn_reflns_limit_h_max 17
_diffrn_reflns_limit_h_min -18
_diffrn_reflns_limit_k_max 39
_diffrn_reflns_limit_k_min -39
_diffrn_reflns_limit_l_max 19
_diffrn_reflns_limit_l_min -18
_diffrn_reflns_number 50137
_diffrn_reflns_point_group_measured_fraction_full 0.998
_diffrn_reflns_point_group_measured_fraction_max 0.998
_diffrn_reflns_theta_full 25.027
_diffrn_reflns_theta_max 25.027
_diffrn_reflns_theta_min 2.173
_diffrn_source 'micro-focus sealed X-ray tube'
_diffrn_source_type 'Mova (Mo) X-ray Source'
_exptl_absorpt_coefficient_mu 4.134
_exptl_absorpt_correction_T_max 1.00000
_exptl_absorpt_correction_T_min 0.26728
_exptl_absorpt_correction_type multi-scan
_exptl_absorpt_process_details
;
CrysAlisPro 1.171.43.94a (Rigaku Oxford Diffraction, 2023)
Empirical absorption correction using spherical harmonics,
implemented in SCALE3 ABSPACK scaling algorithm.
;
_exptl_crystal_colour 'clear light colourless'
_exptl_crystal_colour_lustre clear
_exptl_crystal_colour_modifier light
_exptl_crystal_colour_primary colourless
_exptl_crystal_density_diffrn 1.565
_exptl_crystal_description block
_exptl_crystal_F_000 4040
_exptl_crystal_size_max 0.15
_exptl_crystal_size_mid 0.12
_exptl_crystal_size_min 0.08
_refine_diff_density_max 2.672
_refine_diff_density_min -0.871
_refine_diff_density_rms 0.125
_refine_ls_extinction_method none
_refine_ls_goodness_of_fit_ref 1.047
_refine_ls_hydrogen_treatment constr
_refine_ls_matrix_type full
_refine_ls_number_parameters 418
_refine_ls_number_reflns 7565
_refine_ls_number_restraints 327
_refine_ls_restrained_S_all 1.088
_refine_ls_R_factor_all 0.1148
_refine_ls_R_factor_gt 0.0810
_refine_ls_shift/su_max 0.000
_refine_ls_shift/su_mean 0.000
_refine_ls_structure_factor_coef Fsqd
_refine_ls_weighting_details 'w=1/[\s^2^(Fo^2^)+(0.1098P)^2^+55.2052P] where P=(Fo^2^+2Fc^2^)/3'
_refine_ls_weighting_scheme calc
_refine_ls_wR_factor_gt 0.2132
_refine_ls_wR_factor_ref 0.2368
_reflns_Friedel_coverage 0.000
_reflns_number_gt 5330
_reflns_number_total 7565
_reflns_threshold_expression 'I > 2\s(I)'
_cod_data_source_file d4sc04229h2.cif
_cod_data_source_block b
_cod_depositor_comments 'Adding full bibliography for 1572573--1572580.cif.'
_cod_database_code 1572575
_shelx_shelxl_version_number 2014/7
_chemical_oxdiff_formula chonMnBr
_shelx_space_group_comment
;
The symmetry employed for this shelxl refinement is uniquely defined
by the following loop, which should always be used as a source of
symmetry information in preference to the above space-group names.
They are only intended as comments.
;
_shelx_estimated_absorpt_t_max 0.733
_shelx_estimated_absorpt_t_min 0.576
_olex2_refinement_description
;
1. Fixed Uiso
 At 1.2 times of:
  All C(H) groups, All C(H,H) groups
2. Restrained distances
 Mn1-Br4 \\sim Mn1-Br4A
 with sigma of 0.02
 Mn1-Br1 \\sim Mn1-Br1A
 with sigma of 0.02
 Br2-Mn1 \\sim Br2A-Mn1
 with sigma of 0.02
3. Uiso/Uaniso restraints and constraints
All non-hydrogen atoms have similar U: within 2A with sigma of 0.04 and sigma
for terminal atoms of 0.08 within 2A
4. Others
 Sof(Br4A)=1-FVAR(1)
 Sof(Br4)=FVAR(1)
 Sof(Br1A)=1-FVAR(2)
 Sof(Br1)=FVAR(2)
 Sof(Br2A)=1-FVAR(3)
 Sof(Br2)=FVAR(3)
5.a Secondary CH2 refined with riding coordinates:
 C37(H37A,H37B), C18(H18A,H18B), C1(H1A,H1B), C3(H3A,H3B), C2(H2A,H2B), C4(H4A,
 H4B), C5(H5A,H5B), C44(H44A,H44B)
5.b Aromatic/amide H refined with riding coordinates:
 C32(H32), C33(H33), C34(H34), C35(H35), C36(H36), C39(H39), C40(H40),
 C41(H41), C42(H42), C43(H43), C13(H13), C14(H14), C15(H15), C16(H16), C17(H17),
  C11(H11), C10(H10), C9(H9), C8(H8), C7(H7), C26(H26), C27(H27), C28(H28),
 C29(H29), C30(H30), C20(H20), C21(H21), C22(H22), C23(H23), C24(H24)
5.c Fitted hexagon refined as free rotating group:
 C31(C32,C33,C34,C35,C36), C38(C39,C40,C41,C42,C43), C12(C13,C14,C15,C16,C17),
 C6(C11,C10,C9,C8,C7), C25(C26,C27,C28,C29,C30), C19(C20,C21,C22,C23,C24)
;
_olex2_submission_special_instructions 'No special instructions were received'
_oxdiff_exptl_absorpt_empirical_details
;
Empirical correction (ABSPACK) includes:
- Absorption correction using spherical harmonics
- Frame scaling
;
_oxdiff_exptl_absorpt_empirical_full_max 1.945
_oxdiff_exptl_absorpt_empirical_full_min 0.639

loop_
_space_group_symop_operation_xyz
'x, y, z'
'-x+1/2, -y, z+1/2'
'-x, y+1/2, -z+1/2'
'x+1/2, -y+1/2, -z'
'-x, -y, -z'
'x-1/2, y, -z-1/2'
'x, -y-1/2, z-1/2'
'-x-1/2, y-1/2, z'

loop_
_atom_site_label
_atom_site_type_symbol
_atom_site_fract_x
_atom_site_fract_y
_atom_site_fract_z
_atom_site_U_iso_or_equiv
_atom_site_adp_type
_atom_site_occupancy
_atom_site_site_symmetry_order
_atom_site_calc_flag
_atom_site_refinement_flags_posn
_atom_site_refinement_flags_adp
_atom_site_refinement_flags_occupancy
_atom_site_disorder_assembly
_atom_site_disorder_group
Br3 Br 0.16503(6) 0.17542(2) 0.49387(4) 0.0475(3) Uani 1 1 d . . . . .
Br2 Br 0.40296(12) 0.11911(5) 0.4741(2) 0.0614(8) Uani 0.654(8) 1 d D U P A 1
Mn1 Mn 0.25482(13) 0.11232(5) 0.50255(8) 0.0748(5) Uani 1 1 d D . . . .
Br4 Br 0.17517(17) 0.06359(9) 0.3931(4) 0.0582(14) Uani 0.463(9) 1 d D U P A 1
P2 P 0.39171(14) 0.45332(6) 0.65384(13) 0.0420(5) Uani 1 1 d . U . . .
P1 P 0.74275(15) 0.24538(6) 0.73766(12) 0.0444(5) Uani 1 1 d . U . . .
Br1 Br 0.21372(18) 0.07810(8) 0.63269(15) 0.0671(11) Uani 0.405(4) 1 d D U P A 1
C31 C 0.4109(4) 0.48741(14) 0.7352(3) 0.0462(19) Uani 1 1 d G U . . .
C32 C 0.4739(3) 0.51708(15) 0.7301(2) 0.048(2) Uani 1 1 d G U . . .
H32 H 0.5052 0.5207 0.6817 0.058 Uiso 1 1 calc R U . . .
C33 C 0.4910(3) 0.54149(14) 0.7960(3) 0.056(2) Uani 1 1 d G U . . .
H33 H 0.5340 0.5618 0.7925 0.067 Uiso 1 1 calc R U . . .
C34 C 0.4451(4) 0.53621(15) 0.8668(3) 0.055(2) Uani 1 1 d G U . . .
H34 H 0.4568 0.5529 0.9118 0.066 Uiso 1 1 calc R U . . .
C35 C 0.3821(4) 0.50653(17) 0.8719(3) 0.064(3) Uani 1 1 d G U . . .
H35 H 0.3508 0.5029 0.9203 0.077 Uiso 1 1 calc R U . . .
C36 C 0.3650(3) 0.48213(15) 0.8061(3) 0.061(2) Uani 1 1 d G U . . .
H36 H 0.3220 0.4618 0.8095 0.073 Uiso 1 1 calc R U . . .
C38 C 0.4202(3) 0.44760(15) 0.4894(3) 0.0459(19) Uani 1 1 d G U . . .
C39 C 0.4848(3) 0.42156(16) 0.4639(3) 0.052(2) Uani 1 1 d G U . . .
H39 H 0.5369 0.4194 0.4936 0.062 Uiso 1 1 calc R U . . .
C40 C 0.4731(4) 0.39867(16) 0.3949(3) 0.068(3) Uani 1 1 d G U . . .
H40 H 0.5173 0.3809 0.3775 0.082 Uiso 1 1 calc R U . . .
C41 C 0.3969(5) 0.40183(18) 0.3515(3) 0.076(3) Uani 1 1 d G U . . .
H41 H 0.3889 0.3862 0.3044 0.092 Uiso 1 1 calc R U . . .
C42 C 0.3323(4) 0.4279(2) 0.3769(3) 0.078(3) Uani 1 1 d G U . . .
H42 H 0.2802 0.4300 0.3472 0.094 Uiso 1 1 calc R U . . .
C43 C 0.3439(3) 0.45076(17) 0.4459(4) 0.058(2) Uani 1 1 d G U . . .
H43 H 0.2998 0.4686 0.4633 0.070 Uiso 1 1 calc R U . . .
C37 C 0.4367(5) 0.4740(2) 0.5630(5) 0.0447(18) Uani 1 1 d . U . . .
H37A H 0.4115 0.5009 0.5536 0.054 Uiso 1 1 calc R U . . .
H37B H 0.4997 0.4774 0.5701 0.054 Uiso 1 1 calc R U . . .
C12 C 0.8422(3) 0.24411(17) 0.6870(3) 0.051(2) Uani 1 1 d G U . . .
C13 C 0.9002(4) 0.21306(16) 0.7018(3) 0.063(2) Uani 1 1 d G U . . .
H13 H 0.8873 0.1933 0.7411 0.076 Uiso 1 1 calc R U . . .
C14 C 0.9771(4) 0.21098(18) 0.6591(4) 0.072(3) Uani 1 1 d G U . . .
H14 H 1.0167 0.1898 0.6692 0.086 Uiso 1 1 calc R U . . .
C15 C 0.9961(4) 0.2400(2) 0.6016(4) 0.078(3) Uani 1 1 d G U . . .
H15 H 1.0486 0.2385 0.5724 0.094 Uiso 1 1 calc R U . . .
C16 C 0.9381(5) 0.27100(19) 0.5868(4) 0.108(5) Uani 1 1 d G U . . .
H16 H 0.9510 0.2908 0.5475 0.129 Uiso 1 1 calc R U . . .
C17 C 0.8612(4) 0.27308(16) 0.6295(4) 0.078(3) Uani 1 1 d G U . . .
H17 H 0.8216 0.2943 0.6194 0.094 Uiso 1 1 calc R U . . .
C18 C 0.7558(6) 0.2330(2) 0.8421(4) 0.049(2) Uani 1 1 d . U . . .
H18A H 0.6982 0.2273 0.8651 0.059 Uiso 1 1 calc R U . . .
H18B H 0.7903 0.2080 0.8460 0.059 Uiso 1 1 calc R U . . .
C6 C 0.6724(4) 0.20891(14) 0.6939(3) 0.049(2) Uani 1 1 d G U . . .
C11 C 0.6687(4) 0.17044(15) 0.7264(3) 0.055(2) Uani 1 1 d G U . . .
H11 H 0.7023 0.1639 0.7722 0.066 Uiso 1 1 calc R U . . .
C10 C 0.6157(5) 0.14149(13) 0.6917(4) 0.071(3) Uani 1 1 d G U . . .
H10 H 0.6131 0.1152 0.7139 0.086 Uiso 1 1 calc R U . . .
C9 C 0.5665(5) 0.15101(18) 0.6247(4) 0.091(4) Uani 1 1 d G U . . .
H9 H 0.5303 0.1312 0.6010 0.109 Uiso 1 1 calc R U . . .
C8 C 0.5703(6) 0.1895(2) 0.5922(4) 0.110(5) Uani 1 1 d G U . . .
H8 H 0.5367 0.1960 0.5463 0.132 Uiso 1 1 calc R U . . .
C7 C 0.6232(5) 0.21844(15) 0.6268(4) 0.089(4) Uani 1 1 d G U . . .
H7 H 0.6258 0.2447 0.6046 0.107 Uiso 1 1 calc R U . . .
C25 C 0.2793(3) 0.4473(2) 0.6380(4) 0.061(2) Uani 1 1 d G U . . .
C26 C 0.2279(5) 0.4816(2) 0.6364(5) 0.109(5) Uani 1 1 d G U . . .
H26 H 0.2515 0.5069 0.6509 0.131 Uiso 1 1 calc R U . . .
C27 C 0.1419(5) 0.4787(3) 0.6134(6) 0.149(7) Uani 1 1 d G U . . .
H27 H 0.1067 0.5022 0.6123 0.179 Uiso 1 1 calc R U . . .
C28 C 0.1072(3) 0.4417(4) 0.5922(5) 0.132(7) Uani 1 1 d G U . . .
H28 H 0.0484 0.4397 0.5766 0.158 Uiso 1 1 calc R U . . .
C29 C 0.1587(6) 0.4074(3) 0.5939(5) 0.122(6) Uani 1 1 d G U . . .
H29 H 0.1350 0.3821 0.5794 0.146 Uiso 1 1 calc R U . . .
C30 C 0.2447(5) 0.41024(19) 0.6168(5) 0.087(4) Uani 1 1 d G U . . .
H30 H 0.2799 0.3868 0.6180 0.104 Uiso 1 1 calc R U . . .
C1 C 0.6956(7) 0.2954(3) 0.7264(5) 0.059(2) Uani 1 1 d . U . . .
H1A H 0.7351 0.3149 0.7525 0.071 Uiso 1 1 calc R U . . .
H1B H 0.6949 0.3019 0.6685 0.071 Uiso 1 1 calc R U . . .
C19 C 0.7982(4) 0.26454(16) 0.8914(3) 0.060(3) Uani 1 1 d G U . . .
C20 C 0.8864(4) 0.2715(2) 0.8859(4) 0.082(3) Uani 1 1 d G U . . .
H20 H 0.9207 0.2557 0.8506 0.099 Uiso 1 1 calc R U . . .
C21 C 0.9245(5) 0.3015(3) 0.9320(5) 0.117(6) Uani 1 1 d G U . . .
H21 H 0.9848 0.3062 0.9283 0.141 Uiso 1 1 calc R U . . .
C22 C 0.8743(7) 0.3245(2) 0.9837(4) 0.112(6) Uani 1 1 d G U . . .
H22 H 0.9003 0.3450 1.0152 0.134 Uiso 1 1 calc R U . . .
C23 C 0.7861(7) 0.3176(2) 0.9892(4) 0.111(5) Uani 1 1 d G U . . .
H23 H 0.7517 0.3333 1.0244 0.133 Uiso 1 1 calc R U . . .
C24 C 0.7480(4) 0.2876(2) 0.9430(4) 0.087(4) Uani 1 1 d G U . . .
H24 H 0.6877 0.2828 0.9468 0.104 Uiso 1 1 calc R U . . .
C3 C 0.5711(8) 0.3467(3) 0.7346(5) 0.077(3) Uani 1 1 d . U . . .
H3A H 0.6053 0.3679 0.7616 0.093 Uiso 1 1 calc R U . . .
H3B H 0.5751 0.3508 0.6759 0.093 Uiso 1 1 calc R U . . .
C2 C 0.6082(8) 0.3028(3) 0.7581(6) 0.078(3) Uani 1 1 d . U . . .
H2A H 0.6093 0.3002 0.8172 0.094 Uiso 1 1 calc R U . . .
H2B H 0.5686 0.2820 0.7369 0.094 Uiso 1 1 calc R U . . .
C4 C 0.4780(9) 0.3489(3) 0.7612(7) 0.088(4) Uani 1 1 d . U . . .
H4A H 0.4747 0.3411 0.8184 0.106 Uiso 1 1 calc R U . . .
H4B H 0.4441 0.3291 0.7301 0.106 Uiso 1 1 calc R U . . .
C5 C 0.4359(9) 0.3914(3) 0.7509(7) 0.089(3) Uani 1 1 d . U . . .
H5A H 0.3735 0.3895 0.7632 0.106 Uiso 1 1 calc R U . . .
H5B H 0.4622 0.4103 0.7897 0.106 Uiso 1 1 calc R U . . .
C44 C 0.4463(7) 0.4064(2) 0.6740(6) 0.064(3) Uani 1 1 d . U . . .
H44A H 0.4253 0.3860 0.6354 0.076 Uiso 1 1 calc R U . . .
H44B H 0.5088 0.4102 0.6640 0.076 Uiso 1 1 calc R U . . .
Br4A Br 0.1958(2) 0.05712(7) 0.4433(4) 0.0718(14) Uani 0.537(9) 1 d D U P A 2
Br1A Br 0.2980(3) 0.10620(10) 0.65130(12) 0.153(2) Uani 0.595(4) 1 d D U P A 2
Br2A Br 0.4056(2) 0.12170(10) 0.4219(4) 0.0675(17) Uani 0.346(8) 1 d D U P A 2

loop_
_atom_site_aniso_label
_atom_site_aniso_U_11
_atom_site_aniso_U_22
_atom_site_aniso_U_33
_atom_site_aniso_U_23
_atom_site_aniso_U_13
_atom_site_aniso_U_12
Br3 0.0640(6) 0.0429(4) 0.0355(4) -0.0045(3) -0.0053(4) 0.0163(4)
Br2 0.0607(10) 0.0748(10) 0.0486(19) -0.0020(8) -0.0009(8) 0.0018(7)
Mn1 0.1094(14) 0.0640(9) 0.0509(8) 0.0137(7) 0.0302(8) 0.0482(9)
Br4 0.0366(13) 0.0497(13) 0.088(3) -0.0256(15) -0.0004(13) 0.0073(9)
P2 0.0379(12) 0.0348(10) 0.0532(12) -0.0041(8) 0.0007(9) -0.0033(8)
P1 0.0605(14) 0.0356(10) 0.0371(10) -0.0034(8) 0.0004(9) -0.0072(9)
Br1 0.0676(19) 0.0811(18) 0.0526(15) 0.0384(12) 0.0087(12) -0.0048(13)
C31 0.046(5) 0.036(4) 0.057(5) -0.008(3) -0.002(4) 0.004(3)
C32 0.057(5) 0.045(4) 0.043(4) 0.002(3) -0.007(4) -0.006(4)
C33 0.068(6) 0.039(4) 0.061(5) 0.000(4) -0.013(5) -0.008(4)
C34 0.062(6) 0.044(4) 0.060(5) -0.012(4) 0.000(4) 0.011(4)
C35 0.068(7) 0.058(5) 0.067(6) -0.025(4) 0.028(5) 0.001(5)
C36 0.051(6) 0.061(5) 0.070(6) -0.019(5) 0.015(5) -0.006(4)
C38 0.049(5) 0.038(4) 0.050(4) 0.003(3) -0.001(4) -0.014(4)
C39 0.062(6) 0.046(4) 0.046(4) -0.004(4) 0.000(4) -0.004(4)
C40 0.109(9) 0.048(5) 0.048(5) -0.003(4) 0.001(5) -0.008(5)
C41 0.127(10) 0.051(5) 0.050(5) 0.005(4) -0.015(6) -0.030(6)
C42 0.093(9) 0.080(7) 0.062(6) 0.025(5) -0.032(6) -0.040(6)
C43 0.056(6) 0.057(5) 0.061(5) 0.013(4) -0.017(5) -0.014(4)
C37 0.033(4) 0.042(4) 0.059(5) -0.004(4) -0.001(4) -0.008(3)
C12 0.067(6) 0.041(4) 0.043(4) -0.009(3) -0.004(4) -0.008(4)
C13 0.066(7) 0.062(5) 0.061(6) -0.005(4) -0.001(5) -0.002(5)
C14 0.067(7) 0.073(6) 0.076(7) -0.022(5) -0.009(5) 0.009(5)
C15 0.077(8) 0.068(6) 0.090(7) -0.025(6) 0.024(6) 0.001(5)
C16 0.117(11) 0.075(7) 0.131(11) 0.008(7) 0.079(9) 0.007(7)
C17 0.094(8) 0.048(5) 0.093(7) 0.002(5) 0.041(6) 0.003(5)
C18 0.072(6) 0.039(4) 0.038(4) 0.003(3) -0.001(4) -0.013(4)
C6 0.064(6) 0.042(4) 0.041(4) -0.001(3) -0.002(4) -0.011(4)
C11 0.051(6) 0.047(4) 0.066(5) -0.008(4) -0.009(4) -0.002(4)
C10 0.072(7) 0.051(5) 0.091(7) -0.009(5) -0.009(6) -0.013(5)
C9 0.105(9) 0.065(6) 0.102(8) -0.017(6) -0.043(7) -0.024(6)
C8 0.161(13) 0.082(8) 0.088(8) 0.005(6) -0.062(8) -0.034(8)
C7 0.145(11) 0.058(6) 0.064(6) 0.007(5) -0.033(7) -0.025(6)
C25 0.042(5) 0.085(6) 0.056(5) -0.011(5) 0.012(4) -0.009(5)
C26 0.042(7) 0.163(12) 0.121(10) -0.065(9) -0.016(6) 0.032(7)
C27 0.045(8) 0.29(2) 0.110(10) -0.074(12) -0.013(7) 0.046(11)
C28 0.046(8) 0.29(2) 0.061(7) -0.013(10) 0.008(6) -0.059(10)
C29 0.091(10) 0.201(15) 0.073(7) 0.015(9) -0.009(7) -0.095(10)
C30 0.079(8) 0.109(8) 0.072(7) 0.015(6) -0.015(6) -0.055(7)
C1 0.088(7) 0.050(5) 0.038(4) -0.002(4) -0.007(4) 0.005(5)
C19 0.095(7) 0.046(4) 0.037(4) 0.009(4) -0.021(5) -0.023(5)
C20 0.096(9) 0.098(8) 0.053(5) 0.022(5) -0.028(6) -0.048(7)
C21 0.150(13) 0.137(11) 0.066(7) 0.047(7) -0.049(8) -0.086(10)
C22 0.196(15) 0.079(8) 0.061(7) 0.021(6) -0.029(9) -0.080(9)
C23 0.204(16) 0.071(7) 0.058(6) -0.015(6) -0.016(8) -0.032(9)
C24 0.137(11) 0.067(6) 0.056(6) -0.021(5) -0.027(6) -0.003(7)
C3 0.106(9) 0.087(7) 0.040(5) -0.002(5) 0.008(5) -0.002(6)
C2 0.110(9) 0.064(6) 0.060(6) 0.006(5) -0.001(6) 0.012(6)
C4 0.114(10) 0.071(6) 0.080(7) -0.001(6) 0.003(7) 0.020(7)
C5 0.111(10) 0.071(6) 0.084(8) -0.005(6) 0.011(7) 0.005(7)
C44 0.086(7) 0.036(4) 0.069(6) -0.007(4) -0.012(5) 0.004(4)
Br4A 0.0656(17) 0.0524(11) 0.098(3) -0.0103(13) 0.0092(19) -0.0069(9)
Br1A 0.243(4) 0.161(3) 0.0551(12) -0.0190(13) -0.0463(16) 0.156(3)
Br2A 0.0510(19) 0.087(2) 0.065(4) -0.0053(17) 0.0196(16) -0.0051(14)

loop_
_atom_type_symbol
_atom_type_description
_atom_type_scat_dispersion_real
_atom_type_scat_dispersion_imag
_atom_type_scat_source
C C 0.0033 0.0016 'International Tables Vol C Tables 4.2.6.8 and 6.1.1.4'
H H 0.0000 0.0000 'International Tables Vol C Tables 4.2.6.8 and 6.1.1.4'
Br Br -0.2901 2.4595 'International Tables Vol C Tables 4.2.6.8 and 6.1.1.4'
Mn Mn 0.3368 0.7283 'International Tables Vol C Tables 4.2.6.8 and 6.1.1.4'
P P 0.1023 0.0942 'International Tables Vol C Tables 4.2.6.8 and 6.1.1.4'

loop_
_geom_angle_atom_site_label_1
_geom_angle_atom_site_label_2
_geom_angle_atom_site_label_3
_geom_angle
_geom_angle_site_symmetry_1
_geom_angle_site_symmetry_3
_geom_angle_publ_flag
Br3 Mn1 Br4 101.85(11) . . ?
Br3 Mn1 Br1 106.51(8) . . ?
Br3 Mn1 Br1A 105.33(7) . . ?
Br3 Mn1 Br2A 110.55(11) . . ?
Br2 Mn1 Br3 116.53(8) . . ?
Br2 Mn1 Br4 111.25(10) . . ?
Br2 Mn1 Br1 117.45(12) . . ?
Br1 Mn1 Br4 101.09(16) . . ?
Br4A Mn1 Br3 115.10(15) . . ?
Br4A Mn1 Br1A 117.29(19) . . ?
Br4A Mn1 Br2A 102.93(13) . . ?
Br1A Mn1 Br2A 105.20(19) . . ?
C31 P2 C37 109.3(3) . . ?
C31 P2 C44 109.1(4) . . ?
C37 P2 C44 107.7(4) . . ?
C25 P2 C31 110.3(3) . . ?
C25 P2 C37 107.3(4) . . ?
C25 P2 C44 113.0(4) . . ?
C12 P1 C18 111.1(4) . . ?
C12 P1 C6 108.8(3) . . ?
C12 P1 C1 108.9(4) . . ?
C18 P1 C1 110.6(4) . . ?
C6 P1 C18 108.0(3) . . ?
C6 P1 C1 109.4(4) . . ?
C32 C31 P2 121.3(3) . . ?
C32 C31 C36 120.0 . . ?
C36 C31 P2 118.6(3) . . ?
C31 C32 H32 120.0 . . ?
C31 C32 C33 120.0 . . ?
C33 C32 H32 120.0 . . ?
C32 C33 H33 120.0 . . ?
C34 C33 C32 120.0 . . ?
C34 C33 H33 120.0 . . ?
C33 C34 H34 120.0 . . ?
C33 C34 C35 120.0 . . ?
C35 C34 H34 120.0 . . ?
C34 C35 H35 120.0 . . ?
C36 C35 C34 120.0 . . ?
C36 C35 H35 120.0 . . ?
C31 C36 H36 120.0 . . ?
C35 C36 C31 120.0 . . ?
C35 C36 H36 120.0 . . ?
C39 C38 C43 120.0 . . ?
C39 C38 C37 118.8(5) . . ?
C43 C38 C37 121.1(5) . . ?
C38 C39 H39 120.0 . . ?
C40 C39 C38 120.0 . . ?
C40 C39 H39 120.0 . . ?
C39 C40 H40 120.0 . . ?
C39 C40 C41 120.0 . . ?
C41 C40 H40 120.0 . . ?
C40 C41 H41 120.0 . . ?
C42 C41 C40 120.0 . . ?
C42 C41 H41 120.0 . . ?
C41 C42 H42 120.0 . . ?
C43 C42 C41 120.0 . . ?
C43 C42 H42 120.0 . . ?
C38 C43 H43 120.0 . . ?
C42 C43 C38 120.0 . . ?
C42 C43 H43 120.0 . . ?
P2 C37 H37A 109.0 . . ?
P2 C37 H37B 109.0 . . ?
C38 C37 P2 113.0(5) . . ?
C38 C37 H37A 109.0 . . ?
C38 C37 H37B 109.0 . . ?
H37A C37 H37B 107.8 . . ?
C13 C12 P1 120.0(3) . . ?
C13 C12 C17 120.0 . . ?
C17 C12 P1 120.0(4) . . ?
C12 C13 H13 120.0 . . ?
C14 C13 C12 120.0 . . ?
C14 C13 H13 120.0 . . ?
C13 C14 H14 120.0 . . ?
C13 C14 C15 120.0 . . ?
C15 C14 H14 120.0 . . ?
C14 C15 H15 120.0 . . ?
C16 C15 C14 120.0 . . ?
C16 C15 H15 120.0 . . ?
C15 C16 H16 120.0 . . ?
C15 C16 C17 120.0 . . ?
C17 C16 H16 120.0 . . ?
C12 C17 H17 120.0 . . ?
C16 C17 C12 120.0 . . ?
C16 C17 H17 120.0 . . ?
P1 C18 H18A 108.5 . . ?
P1 C18 H18B 108.5 . . ?
H18A C18 H18B 107.5 . . ?
C19 C18 P1 115.1(5) . . ?
C19 C18 H18A 108.5 . . ?
C19 C18 H18B 108.5 . . ?
C11 C6 P1 119.4(3) . . ?
C11 C6 C7 120.0 . . ?
C7 C6 P1 120.6(3) . . ?
C6 C11 H11 120.0 . . ?
C6 C11 C10 120.0 . . ?
C10 C11 H11 120.0 . . ?
C11 C10 H10 120.0 . . ?
C9 C10 C11 120.0 . . ?
C9 C10 H10 120.0 . . ?
C10 C9 H9 120.0 . . ?
C10 C9 C8 120.0 . . ?
C8 C9 H9 120.0 . . ?
C9 C8 H8 120.0 . . ?
C7 C8 C9 120.0 . . ?
C7 C8 H8 120.0 . . ?
C6 C7 H7 120.0 . . ?
C8 C7 C6 120.0 . . ?
C8 C7 H7 120.0 . . ?
C26 C25 P2 118.3(4) . . ?
C26 C25 C30 120.0 . . ?
C30 C25 P2 121.1(4) . . ?
C25 C26 H26 120.0 . . ?
C25 C26 C27 120.0 . . ?
C27 C26 H26 120.0 . . ?
C26 C27 H27 120.0 . . ?
C28 C27 C26 120.0 . . ?
C28 C27 H27 120.0 . . ?
C27 C28 H28 120.0 . . ?
C27 C28 C29 120.0 . . ?
C29 C28 H28 120.0 . . ?
C28 C29 H29 120.0 . . ?
C30 C29 C28 120.0 . . ?
C30 C29 H29 120.0 . . ?
C25 C30 H30 120.0 . . ?
C29 C30 C25 120.0 . . ?
C29 C30 H30 120.0 . . ?
P1 C1 H1A 107.6 . . ?
P1 C1 H1B 107.6 . . ?
H1A C1 H1B 107.0 . . ?
C2 C1 P1 118.9(7) . . ?
C2 C1 H1A 107.6 . . ?
C2 C1 H1B 107.6 . . ?
C20 C19 C18 121.0(6) . . ?
C20 C19 C24 120.0 . . ?
C24 C19 C18 119.0(6) . . ?
C19 C20 H20 120.0 . . ?
C21 C20 C19 120.0 . . ?
C21 C20 H20 120.0 . . ?
C20 C21 H21 120.0 . . ?
C22 C21 C20 120.0 . . ?
C22 C21 H21 120.0 . . ?
C21 C22 H22 120.0 . . ?
C21 C22 C23 120.0 . . ?
C23 C22 H22 120.0 . . ?
C22 C23 H23 120.0 . . ?
C24 C23 C22 120.0 . . ?
C24 C23 H23 120.0 . . ?
C19 C24 H24 120.0 . . ?
C23 C24 C19 120.0 . . ?
C23 C24 H24 120.0 . . ?
H3A C3 H3B 108.4 . . ?
C2 C3 H3A 110.1 . . ?
C2 C3 H3B 110.1 . . ?
C4 C3 H3A 110.1 . . ?
C4 C3 H3B 110.1 . . ?
C4 C3 C2 108.2(9) . . ?
C1 C2 C3 113.0(9) . . ?
C1 C2 H2A 109.0 . . ?
C1 C2 H2B 109.0 . . ?
C3 C2 H2A 109.0 . . ?
C3 C2 H2B 109.0 . . ?
H2A C2 H2B 107.8 . . ?
C3 C4 H4A 108.7 . . ?
C3 C4 H4B 108.7 . . ?
C3 C4 C5 114.2(11) . . ?
H4A C4 H4B 107.6 . . ?
C5 C4 H4A 108.7 . . ?
C5 C4 H4B 108.7 . . ?
C4 C5 H5A 109.2 . . ?
C4 C5 H5B 109.2 . . ?
H5A C5 H5B 107.9 . . ?
C44 C5 C4 112.2(10) . . ?
C44 C5 H5A 109.2 . . ?
C44 C5 H5B 109.2 . . ?
P2 C44 H44A 108.4 . . ?
P2 C44 H44B 108.4 . . ?
C5 C44 P2 115.4(8) . . ?
C5 C44 H44A 108.4 . . ?
C5 C44 H44B 108.4 . . ?
H44A C44 H44B 107.5 . . ?

loop_
_geom_bond_atom_site_label_1
_geom_bond_atom_site_label_2
_geom_bond_distance
_geom_bond_site_symmetry_2
_geom_bond_publ_flag
Br3 Mn1 2.5211(15) . ?
Br2 Mn1 2.355(3) . ?
Mn1 Br4 2.734(4) . ?
Mn1 Br1 2.531(2) . ?
Mn1 Br4A 2.275(4) . ?
Mn1 Br1A 2.577(2) . ?
Mn1 Br2A 2.714(4) . ?
P2 C31 1.792(4) . ?
P2 C37 1.803(8) . ?
P2 C25 1.773(5) . ?
P2 C44 1.807(9) . ?
P1 C12 1.758(5) . ?
P1 C18 1.800(8) . ?
P1 C6 1.786(4) . ?
P1 C1 1.826(9) . ?
C31 C32 1.3900 . ?
C31 C36 1.3900 . ?
C32 H32 0.9500 . ?
C32 C33 1.3900 . ?
C33 H33 0.9500 . ?
C33 C34 1.3900 . ?
C34 H34 0.9500 . ?
C34 C35 1.3900 . ?
C35 H35 0.9500 . ?
C35 C36 1.3900 . ?
C36 H36 0.9500 . ?
C38 C39 1.3900 . ?
C38 C43 1.3900 . ?
C38 C37 1.531(8) . ?
C39 H39 0.9500 . ?
C39 C40 1.3900 . ?
C40 H40 0.9500 . ?
C40 C41 1.3900 . ?
C41 H41 0.9500 . ?
C41 C42 1.3900 . ?
C42 H42 0.9500 . ?
C42 C43 1.3900 . ?
C43 H43 0.9500 . ?
C37 H37A 0.9900 . ?
C37 H37B 0.9900 . ?
C12 C13 1.3900 . ?
C12 C17 1.3900 . ?
C13 H13 0.9500 . ?
C13 C14 1.3900 . ?
C14 H14 0.9500 . ?
C14 C15 1.3900 . ?
C15 H15 0.9500 . ?
C15 C16 1.3900 . ?
C16 H16 0.9500 . ?
C16 C17 1.3900 . ?
C17 H17 0.9500 . ?
C18 H18A 0.9900 . ?
C18 H18B 0.9900 . ?
C18 C19 1.485(9) . ?
C6 C11 1.3900 . ?
C6 C7 1.3900 . ?
C11 H11 0.9500 . ?
C11 C10 1.3900 . ?
C10 H10 0.9500 . ?
C10 C9 1.3900 . ?
C9 H9 0.9500 . ?
C9 C8 1.3900 . ?
C8 H8 0.9500 . ?
C8 C7 1.3900 . ?
C7 H7 0.9500 . ?
C25 C26 1.3900 . ?
C25 C30 1.3900 . ?
C26 H26 0.9500 . ?
C26 C27 1.3900 . ?
C27 H27 0.9500 . ?
C27 C28 1.3900 . ?
C28 H28 0.9500 . ?
C28 C29 1.3900 . ?
C29 H29 0.9500 . ?
C29 C30 1.3900 . ?
C30 H30 0.9500 . ?
C1 H1A 0.9900 . ?
C1 H1B 0.9900 . ?
C1 C2 1.475(15) . ?
C19 C20 1.3900 . ?
C19 C24 1.3900 . ?
C20 H20 0.9500 . ?
C20 C21 1.3900 . ?
C21 H21 0.9500 . ?
C21 C22 1.3900 . ?
C22 H22 0.9500 . ?
C22 C23 1.3900 . ?
C23 H23 0.9500 . ?
C23 C24 1.3900 . ?
C24 H24 0.9500 . ?
C3 H3A 0.9900 . ?
C3 H3B 0.9900 . ?
C3 C2 1.614(15) . ?
C3 C4 1.511(16) . ?
C2 H2A 0.9900 . ?
C2 H2B 0.9900 . ?
C4 H4A 0.9900 . ?
C4 H4B 0.9900 . ?
C4 C5 1.565(15) . ?
C5 H5A 0.9900 . ?
C5 H5B 0.9900 . ?
C5 C44 1.385(14) . ?
C44 H44A 0.9900 . ?
C44 H44B 0.9900 . ?

loop_
_geom_torsion_atom_site_label_1
_geom_torsion_atom_site_label_2
_geom_torsion_atom_site_label_3
_geom_torsion_atom_site_label_4
_geom_torsion
_geom_torsion_site_symmetry_1
_geom_torsion_site_symmetry_2
_geom_torsion_site_symmetry_3
_geom_torsion_site_symmetry_4
_geom_torsion_publ_flag
P2 C31 C32 C33 -176.0(4) . . . . ?
P2 C31 C36 C35 176.1(4) . . . . ?
P2 C25 C26 C27 171.3(5) . . . . ?
P2 C25 C30 C29 -171.0(5) . . . . ?
P1 C12 C13 C14 177.0(5) . . . . ?
P1 C12 C17 C16 -177.0(5) . . . . ?
P1 C18 C19 C20 -74.4(7) . . . . ?
P1 C18 C19 C24 104.9(6) . . . . ?
P1 C6 C11 C10 -178.5(5) . . . . ?
P1 C6 C7 C8 178.5(5) . . . . ?
P1 C1 C2 C3 -173.3(7) . . . . ?
C31 P2 C37 C38 -177.7(5) . . . . ?
C31 P2 C25 C26 46.2(5) . . . . ?
C31 P2 C25 C30 -142.6(4) . . . . ?
C31 P2 C44 C5 45.9(10) . . . . ?
C31 C32 C33 C34 0.0 . . . . ?
C32 C31 C36 C35 0.0 . . . . ?
C32 C33 C34 C35 0.0 . . . . ?
C33 C34 C35 C36 0.0 . . . . ?
C34 C35 C36 C31 0.0 . . . . ?
C36 C31 C32 C33 0.0 . . . . ?
C38 C39 C40 C41 0.0 . . . . ?
C39 C38 C43 C42 0.0 . . . . ?
C39 C38 C37 P2 -97.8(5) . . . . ?
C39 C40 C41 C42 0.0 . . . . ?
C40 C41 C42 C43 0.0 . . . . ?
C41 C42 C43 C38 0.0 . . . . ?
C43 C38 C39 C40 0.0 . . . . ?
C43 C38 C37 P2 85.3(6) . . . . ?
C37 P2 C31 C32 -18.6(5) . . . . ?
C37 P2 C31 C36 165.3(4) . . . . ?
C37 P2 C25 C26 -72.8(5) . . . . ?
C37 P2 C25 C30 98.4(5) . . . . ?
C37 P2 C44 C5 164.5(9) . . . . ?
C37 C38 C39 C40 -176.9(5) . . . . ?
C37 C38 C43 C42 176.8(6) . . . . ?
C12 P1 C18 C19 72.3(7) . . . . ?
C12 P1 C6 C11 93.0(4) . . . . ?
C12 P1 C6 C7 -85.5(5) . . . . ?
C12 P1 C1 C2 174.8(7) . . . . ?
C12 C13 C14 C15 0.0 . . . . ?
C13 C12 C17 C16 0.0 . . . . ?
C13 C14 C15 C16 0.0 . . . . ?
C14 C15 C16 C17 0.0 . . . . ?
C15 C16 C17 C12 0.0 . . . . ?
C17 C12 C13 C14 0.0 . . . . ?
C18 P1 C12 C13 42.7(5) . . . . ?
C18 P1 C12 C17 -140.3(4) . . . . ?
C18 P1 C6 C11 -27.7(6) . . . . ?
C18 P1 C6 C7 153.8(5) . . . . ?
C18 P1 C1 C2 -62.8(9) . . . . ?
C18 C19 C20 C21 179.3(6) . . . . ?
C18 C19 C24 C23 -179.3(6) . . . . ?
C6 P1 C12 C13 -76.0(4) . . . . ?
C6 P1 C12 C17 101.0(4) . . . . ?
C6 P1 C18 C19 -168.5(6) . . . . ?
C6 P1 C1 C2 56.0(8) . . . . ?
C6 C11 C10 C9 0.0 . . . . ?
C11 C6 C7 C8 0.0 . . . . ?
C11 C10 C9 C8 0.0 . . . . ?
C10 C9 C8 C7 0.0 . . . . ?
C9 C8 C7 C6 0.0 . . . . ?
C7 C6 C11 C10 0.0 . . . . ?
C25 P2 C31 C32 -136.4(4) . . . . ?
C25 P2 C31 C36 47.5(4) . . . . ?
C25 P2 C37 C38 -58.1(6) . . . . ?
C25 P2 C44 C5 -77.1(10) . . . . ?
C25 C26 C27 C28 0.0 . . . . ?
C26 C25 C30 C29 0.0 . . . . ?
C26 C27 C28 C29 0.0 . . . . ?
C27 C28 C29 C30 0.0 . . . . ?
C28 C29 C30 C25 0.0 . . . . ?
C30 C25 C26 C27 0.0 . . . . ?
C1 P1 C12 C13 164.8(4) . . . . ?
C1 P1 C12 C17 -18.2(5) . . . . ?
C1 P1 C18 C19 -48.7(8) . . . . ?
C1 P1 C6 C11 -148.2(5) . . . . ?
C1 P1 C6 C7 33.3(5) . . . . ?
C19 C20 C21 C22 0.0 . . . . ?
C20 C19 C24 C23 0.0 . . . . ?
C20 C21 C22 C23 0.0 . . . . ?
C21 C22 C23 C24 0.0 . . . . ?
C22 C23 C24 C19 0.0 . . . . ?
C24 C19 C20 C21 0.0 . . . . ?
C3 C4 C5 C44 51.9(15) . . . . ?
C2 C3 C4 C5 173.8(9) . . . . ?
C4 C3 C2 C1 173.2(9) . . . . ?
C4 C5 C44 P2 174.8(9) . . . . ?
C44 P2 C31 C32 98.9(5) . . . . ?
C44 P2 C31 C36 -77.1(5) . . . . ?
C44 P2 C37 C38 63.9(6) . . . . ?
C44 P2 C25 C26 168.6(5) . . . . ?
C44 P2 C25 C30 -20.2(6) . . . . ?
